data_4330431
loop_
_publ_author_name
'Caroline T. Saouma'
'Connie C. Lu'
'Jonas C. Peters'

_publ_section_title
;
 Mononuclear Five- and Six-Coordinate Iron Hydrazido and Hydrazine Species
;
_journal_name_full 'Inorganic Chemistry'
_journal_page_first 10043
_journal_page_last 10054
_journal_paper_doi 10.1021/ic301704f
_journal_volume 51
_journal_year 2012
_chemical_formula_sum 'C50 H53 B F6 Fe N2 O2 P4'
_chemical_formula_weight 1018.48
_chemical_name_systematic
; 
 ? 
;
_space_group_IT_number 2
_symmetry_cell_setting triclinic
_symmetry_space_group_name_Hall '-P 1'
_symmetry_space_group_name_H-M 'P -1'
_atom_sites_solution_hydrogens geom
_atom_sites_solution_primary direct
_atom_sites_solution_secondary difmap
_audit_creation_method SHELXL-97
_cell_angle_alpha 85.960(2)
_cell_angle_beta 77.814(2)
_cell_angle_gamma 72.853(2)
_cell_formula_units_Z 2
_cell_length_a 11.7629(16)
_cell_length_b 14.444(2)
_cell_length_c 15.194(2)
_cell_measurement_reflns_used 7092
_cell_measurement_temperature 100(2)
_cell_measurement_theta_max 25.82
_cell_measurement_theta_min 2.21
_cell_volume 2411.1(6)
_computing_cell_refinement 'Bruker SAINT'
_computing_data_collection 'Bruker APEX2'
_computing_data_reduction 'Bruker SAINT'
_computing_molecular_graphics 'Bruker SHELXTL'
_computing_publication_material 'Bruker SHELXTL'
_computing_structure_refinement 'SHELXL-97 (Sheldrick, 2008)'
_computing_structure_solution 'SHELXS-97 (Sheldrick, 2008)'
_diffrn_ambient_temperature 100(2)
_diffrn_detector_area_resol_mean 8.3
_diffrn_measured_fraction_theta_full 0.998
_diffrn_measured_fraction_theta_max 0.998
_diffrn_measurement_device_type 'Bruker APEX-II CCD'
_diffrn_measurement_method '\f and \w scans'
_diffrn_radiation_monochromator graphite
_diffrn_radiation_source 'fine-focus sealed tube'
_diffrn_radiation_type MoK\a
_diffrn_radiation_wavelength 0.71073
_diffrn_reflns_av_R_equivalents 0.0642
_diffrn_reflns_av_sigmaI/netI 0.0635
_diffrn_reflns_limit_h_max 14
_diffrn_reflns_limit_h_min -14
_diffrn_reflns_limit_k_max 18
_diffrn_reflns_limit_k_min -18
_diffrn_reflns_limit_l_max 19
_diffrn_reflns_limit_l_min -19
_diffrn_reflns_number 41794
_diffrn_reflns_theta_full 26.73
_diffrn_reflns_theta_max 26.73
_diffrn_reflns_theta_min 2.51
_exptl_absorpt_coefficient_mu 0.511
_exptl_absorpt_correction_T_max 0.9848
_exptl_absorpt_correction_T_min 0.9507
_exptl_absorpt_correction_type multi-scan
_exptl_absorpt_process_details 'SADABS v2008/1 (Bruker-AXS, 2008)'
_exptl_crystal_colour red
_exptl_crystal_density_diffrn 1.403
_exptl_crystal_description plate
_exptl_crystal_F_000 1056
_exptl_crystal_size_max 0.10
_exptl_crystal_size_mid 0.07
_exptl_crystal_size_min 0.03
_refine_diff_density_max 0.500
_refine_diff_density_min -0.473
_refine_diff_density_rms 0.076
_refine_ls_extinction_method none
_refine_ls_goodness_of_fit_ref 1.086
_refine_ls_hydrogen_treatment mixed
_refine_ls_matrix_type full
_refine_ls_number_parameters 708
_refine_ls_number_reflns 10219
_refine_ls_number_restraints 892
_refine_ls_restrained_S_all 1.057
_refine_ls_R_factor_all 0.0993
_refine_ls_R_factor_gt 0.0641
_refine_ls_shift/su_max 0.000
_refine_ls_shift/su_mean 0.000
_refine_ls_structure_factor_coef Fsqd
_refine_ls_weighting_details 'calc w=1/[\s^2^(Fo^2^)+(0.0353P)^2^+5.4728P] where P=(Fo^2^+2Fc^2^)/3'
_refine_ls_weighting_scheme calc
_refine_ls_wR_factor_gt 0.1321
_refine_ls_wR_factor_ref 0.1461
_reflns_number_gt 7181
_reflns_number_total 10219
_reflns_threshold_expression >2sigma(I)
_cod_data_source_file ic301704f_si_002_09.cif
_cod_data_source_block 13
_cod_database_code 4330431

loop_
_symmetry_equiv_pos_as_xyz
'x, y, z'
'-x, -y, -z'

loop_
_atom_site_label
_atom_site_type_symbol
_atom_site_fract_x
_atom_site_fract_y
_atom_site_fract_z
_atom_site_U_iso_or_equiv
_atom_site_adp_type
_atom_site_occupancy
_atom_site_symmetry_multiplicity
_atom_site_calc_flag
_atom_site_refinement_flags
_atom_site_disorder_assembly
_atom_site_disorder_group
Fe1 Fe 0.11546(5) 0.28054(4) 0.24696(4) 0.02595(14) Uani 1 1 d U A .
N1 N 0.1002(3) 0.3571(2) 0.1342(2) 0.0364(8) Uani 1 1 d DU . .
H1N H 0.148(3) 0.339(3) 0.0793(17) 0.044 Uiso 1 1 d D . .
H2N H 0.084(4) 0.4223(14) 0.131(3) 0.044 Uiso 1 1 d D . .
N2 N -0.0022(3) 0.3198(2) 0.1635(2) 0.0335(8) Uani 1 1 d DU . .
H3N H -0.009(4) 0.286(3) 0.118(2) 0.040 Uiso 1 1 d D . .
H4N H -0.075(2) 0.365(2) 0.179(3) 0.040 Uiso 1 1 d D . .
C46 C 0.0312(4) 0.3828(3) 0.3145(3) 0.0312(9) Uani 1 1 d U . .
O1 O -0.0295(3) 0.44778(19) 0.3595(2) 0.0431(7) Uani 1 1 d U . .
B1 B 0.3166(4) 0.0648(3) 0.3214(3) 0.0318(10) Uani 1 1 d DU . .
C1 C 0.4011(6) -0.0393(5) 0.3542(8) 0.0235(15) Uani 0.707(12) 1 d PDU A 1
C2 C 0.3746(6) -0.1269(4) 0.3486(5) 0.0288(15) Uani 0.707(12) 1 d PDU A 1
H2 H 0.3002 -0.1248 0.3324 0.035 Uiso 0.707(12) 1 calc PR A 1
C3 C 0.4519(6) -0.2166(4) 0.3656(5) 0.0333(16) Uani 0.707(12) 1 d PDU A 1
H3 H 0.4295 -0.2740 0.3618 0.040 Uiso 0.707(12) 1 calc PR A 1
C4 C 0.5614(7) -0.2221(4) 0.3881(5) 0.0298(16) Uani 0.707(12) 1 d PDU A 1
H4 H 0.6157 -0.2833 0.3983 0.036 Uiso 0.707(12) 1 calc PR A 1
C5 C 0.5915(7) -0.1378(5) 0.3957(5) 0.0366(18) Uani 0.707(12) 1 d PDU A 1
H5 H 0.6664 -0.1407 0.4115 0.044 Uiso 0.707(12) 1 calc PR A 1
C6 C 0.5107(7) -0.0482(4) 0.3798(5) 0.0335(17) Uani 0.707(12) 1 d PDU A 1
H6 H 0.5318 0.0091 0.3868 0.040 Uiso 0.707(12) 1 calc PR A 1
C1A C 0.4316(14) -0.0231(12) 0.348(2) 0.029(4) Uani 0.293(12) 1 d PDU A 2
C2A C 0.4012(14) -0.1081(11) 0.3790(12) 0.038(4) Uani 0.293(12) 1 d PDU A 2
H2A H 0.3191 -0.1085 0.3869 0.045 Uiso 0.293(12) 1 calc PR A 2
C3A C 0.4880(17) -0.1925(12) 0.3984(13) 0.050(5) Uani 0.293(12) 1 d PDU A 2
H3A H 0.4645 -0.2488 0.4204 0.060 Uiso 0.293(12) 1 calc PR A 2
C4A C 0.6075(17) -0.1934(15) 0.3855(14) 0.049(5) Uani 0.293(12) 1 d PDU A 2
H4A H 0.6662 -0.2501 0.4002 0.059 Uiso 0.293(12) 1 calc PR A 2
C5A C 0.6429(16) -0.1136(11) 0.3516(14) 0.045(4) Uani 0.293(12) 1 d PDU A 2
H5A H 0.7261 -0.1152 0.3405 0.054 Uiso 0.293(12) 1 calc PR A 2
C6A C 0.5541(14) -0.0295(10) 0.3338(15) 0.041(4) Uani 0.293(12) 1 d PDU A 2
H6A H 0.5790 0.0258 0.3107 0.049 Uiso 0.293(12) 1 calc PR A 2
C7 C 0.3474(4) 0.1631(3) 0.3499(3) 0.0319(9) Uani 1 1 d U A .
H7A H 0.4365 0.1488 0.3427 0.038 Uiso 1 1 calc R . .
H7B H 0.3114 0.1763 0.4145 0.038 Uiso 1 1 calc R . .
P1 P 0.29241(9) 0.27158(7) 0.28558(7) 0.0288(2) Uani 1 1 d U . .
C10 C 0.3003(3) 0.3756(3) 0.3457(3) 0.0312(8) Uani 1 1 d U A .
C11 C 0.3636(4) 0.3611(3) 0.4157(3) 0.0333(9) Uani 1 1 d U . .
H11 H 0.4010 0.2972 0.4342 0.040 Uiso 1 1 calc R A .
C12 C 0.3723(4) 0.4405(3) 0.4590(3) 0.0394(10) Uani 1 1 d U A .
H12 H 0.4163 0.4301 0.5062 0.047 Uiso 1 1 calc R . .
C13 C 0.3172(4) 0.5340(3) 0.4332(3) 0.0448(11) Uani 1 1 d U . .
H13 H 0.3214 0.5877 0.4636 0.054 Uiso 1 1 calc R A .
C14 C 0.2559(4) 0.5486(3) 0.3630(4) 0.0498(12) Uani 1 1 d U A .
H14 H 0.2195 0.6127 0.3443 0.060 Uiso 1 1 calc R . .
C15 C 0.2469(4) 0.4698(3) 0.3193(3) 0.0393(10) Uani 1 1 d U . .
H15 H 0.2041 0.4807 0.2713 0.047 Uiso 1 1 calc R A .
C16 C 0.4143(4) 0.2743(3) 0.1882(3) 0.0392(9) Uani 1 1 d U A .
C17 C 0.3881(4) 0.3460(3) 0.1236(3) 0.0462(11) Uani 1 1 d U . .
H17 H 0.3084 0.3892 0.1296 0.055 Uiso 1 1 calc R A .
C18 C 0.4769(5) 0.3551(4) 0.0504(3) 0.0608(14) Uani 1 1 d U A .
H18 H 0.4586 0.4053 0.0073 0.073 Uiso 1 1 calc R . .
C19 C 0.5924(5) 0.2909(5) 0.0400(4) 0.0703(16) Uani 1 1 d U . .
H19 H 0.6527 0.2954 -0.0113 0.084 Uiso 1 1 calc R A .
C20 C 0.6194(5) 0.2204(5) 0.1050(4) 0.0725(17) Uani 1 1 d U A .
H20 H 0.6992 0.1774 0.0990 0.087 Uiso 1 1 calc R . .
C21 C 0.5310(4) 0.2120(4) 0.1785(3) 0.0541(13) Uani 1 1 d U . .
H21 H 0.5503 0.1631 0.2227 0.065 Uiso 1 1 calc R A .
C8 C 0.1742(4) 0.0666(2) 0.3642(3) 0.0311(8) Uani 1 1 d U A .
H8A H 0.1690 0.0414 0.4268 0.037 Uiso 1 1 calc R . .
H8B H 0.1508 0.0226 0.3289 0.037 Uiso 1 1 calc R . .
P2 P 0.06636(9) 0.18630(6) 0.36462(7) 0.0269(2) Uani 1 1 d U . .
C22 C -0.0853(4) 0.1716(3) 0.3761(2) 0.0298(8) Uani 1 1 d U A .
C23 C -0.1849(4) 0.2532(3) 0.3760(3) 0.0384(10) Uani 1 1 d U . .
H23 H -0.1727 0.3155 0.3657 0.046 Uiso 1 1 calc R A .
C24 C -0.3007(4) 0.2440(3) 0.3909(3) 0.0475(11) Uani 1 1 d U A .
H24 H -0.3676 0.3002 0.3910 0.057 Uiso 1 1 calc R . .
C25 C -0.3212(4) 0.1545(3) 0.4057(3) 0.0478(11) Uani 1 1 d U . .
H25 H -0.4016 0.1492 0.4165 0.057 Uiso 1 1 calc R A .
C26 C -0.2251(4) 0.0732(3) 0.4047(3) 0.0476(11) Uani 1 1 d U A .
H26 H -0.2386 0.0113 0.4144 0.057 Uiso 1 1 calc R . .
C27 C -0.1077(4) 0.0812(3) 0.3897(3) 0.0400(10) Uani 1 1 d U . .
H27 H -0.0414 0.0242 0.3887 0.048 Uiso 1 1 calc R A .
C28 C 0.0495(4) 0.2266(3) 0.4813(3) 0.0317(9) Uani 1 1 d U A .
C29 C 0.0927(3) 0.2999(3) 0.5029(3) 0.0340(9) Uani 1 1 d U . .
H29 H 0.1275 0.3367 0.4563 0.041 Uiso 1 1 calc R A .
C30 C 0.0854(4) 0.3201(3) 0.5931(3) 0.0468(11) Uani 1 1 d U A .
H30 H 0.1144 0.3709 0.6071 0.056 Uiso 1 1 calc R . .
C31 C 0.0372(5) 0.2676(3) 0.6610(3) 0.0526(13) Uani 1 1 d U . .
H31 H 0.0355 0.2803 0.7218 0.063 Uiso 1 1 calc R A .
C32 C -0.0092(5) 0.1960(3) 0.6411(3) 0.0531(12) Uani 1 1 d U A .
H32 H -0.0454 0.1608 0.6884 0.064 Uiso 1 1 calc R . .
C33 C -0.0030(4) 0.1753(3) 0.5522(3) 0.0423(11) Uani 1 1 d U . .
H33 H -0.0347 0.1256 0.5391 0.051 Uiso 1 1 calc R A .
C9 C 0.3382(4) 0.0588(3) 0.2104(3) 0.0364(10) Uani 1 1 d U A .
H9A H 0.3479 -0.0085 0.1937 0.044 Uiso 1 1 calc R . .
H9B H 0.4148 0.0744 0.1835 0.044 Uiso 1 1 calc R . .
P3 P 0.21658(10) 0.13955(7) 0.16269(7) 0.0303(2) Uani 1 1 d U . .
C34 C 0.2796(4) 0.1566(3) 0.0434(3) 0.0374(9) Uani 1 1 d U A .
C35 C 0.4014(4) 0.1464(3) 0.0121(3) 0.0478(11) Uani 1 1 d U . .
H35 H 0.4543 0.1332 0.0537 0.057 Uiso 1 1 calc R A .
C36 C 0.4481(5) 0.1552(4) -0.0787(3) 0.0561(13) Uani 1 1 d U A .
H36 H 0.5324 0.1481 -0.0985 0.067 Uiso 1 1 calc R . .
C37 C 0.3741(5) 0.1739(4) -0.1402(3) 0.0618(14) Uani 1 1 d U . .
H37 H 0.4071 0.1766 -0.2027 0.074 Uiso 1 1 calc R A .
C38 C 0.2537(5) 0.1884(4) -0.1110(3) 0.0630(15) Uani 1 1 d U A .
H38 H 0.2012 0.2052 -0.1529 0.076 Uiso 1 1 calc R . .
C39 C 0.2056(5) 0.1791(3) -0.0200(3) 0.0486(11) Uani 1 1 d U . .
H39 H 0.1208 0.1882 -0.0008 0.058 Uiso 1 1 calc R A .
C40 C 0.1187(4) 0.0646(3) 0.1484(3) 0.0358(9) Uani 1 1 d U A .
C41 C 0.1746(5) -0.0266(3) 0.1068(3) 0.0551(13) Uani 1 1 d U . .
H41 H 0.2603 -0.0483 0.0875 0.066 Uiso 1 1 calc R A .
C42 C 0.1036(6) -0.0838(3) 0.0944(4) 0.0644(15) Uani 1 1 d U A .
H42 H 0.1415 -0.1451 0.0664 0.077 Uiso 1 1 calc R . .
C43 C -0.0200(6) -0.0540(3) 0.1215(3) 0.0587(14) Uani 1 1 d U . .
H43 H -0.0669 -0.0949 0.1132 0.070 Uiso 1 1 calc R A .
C44 C -0.0761(5) 0.0350(3) 0.1606(3) 0.0492(12) Uani 1 1 d U A .
H44 H -0.1619 0.0564 0.1787 0.059 Uiso 1 1 calc R . .
C45 C -0.0057(4) 0.0939(3) 0.1734(3) 0.0391(10) Uani 1 1 d U . .
H45 H -0.0448 0.1557 0.2001 0.047 Uiso 1 1 calc R A .
P4 P 0.10073(11) 0.61826(8) 0.07307(7) 0.0380(3) Uani 1 1 d U . .
F1 F 0.0565(2) 0.56048(15) 0.16183(15) 0.0389(6) Uani 1 1 d U . .
F2 F -0.0087(3) 0.60789(19) 0.03246(17) 0.0539(7) Uani 1 1 d U . .
F3 F 0.1400(3) 0.6772(2) -0.01530(19) 0.0738(10) Uani 1 1 d U . .
F4 F 0.2098(3) 0.6266(3) 0.1138(2) 0.0814(11) Uani 1 1 d U . .
F5 F 0.0189(3) 0.71662(18) 0.1186(2) 0.0773(10) Uani 1 1 d U . .
F6 F 0.1826(3) 0.5181(2) 0.02798(18) 0.0664(8) Uani 1 1 d U . .
O100 O 0.7719(13) 0.4580(9) 0.2287(15) 0.049(3) Uani 0.585(13) 1 d PDU B 1
C101 C 0.6632(13) 0.4315(9) 0.2304(11) 0.074(4) Uani 0.585(13) 1 d PDU B 1
H10A H 0.6806 0.3816 0.1840 0.088 Uiso 0.585(13) 1 calc PR B 1
H10B H 0.6406 0.4017 0.2898 0.088 Uiso 0.585(13) 1 calc PR B 1
C102 C 0.5695(10) 0.5038(9) 0.2163(12) 0.092(4) Uani 0.585(13) 1 d PDU B 1
H10C H 0.5094 0.5234 0.2730 0.110 Uiso 0.585(13) 1 calc PR B 1
H10D H 0.5293 0.4863 0.1717 0.110 Uiso 0.585(13) 1 calc PR B 1
C103 C 0.6310(9) 0.5896(6) 0.1778(7) 0.051(3) Uani 0.585(13) 1 d PDU B 1
H10E H 0.6365 0.5980 0.1119 0.061 Uiso 0.585(13) 1 calc PR B 1
H10F H 0.5839 0.6520 0.2076 0.061 Uiso 0.585(13) 1 calc PR B 1
C104 C 0.7498(10) 0.5561(8) 0.1995(8) 0.049(3) Uani 0.585(13) 1 d PDU B 1
H10G H 0.8120 0.5616 0.1457 0.059 Uiso 0.585(13) 1 calc PR B 1
H10H H 0.7549 0.5965 0.2476 0.059 Uiso 0.585(13) 1 calc PR B 1
O200 O 0.7796(19) 0.4511(13) 0.220(2) 0.051(5) Uani 0.415(13) 1 d PDU B 2
C201 C 0.6872(16) 0.4236(10) 0.1898(12) 0.059(5) Uani 0.415(13) 1 d PDU B 2
H20A H 0.7254 0.3801 0.1376 0.070 Uiso 0.415(13) 1 calc PR B 2
H20B H 0.6485 0.3868 0.2384 0.070 Uiso 0.415(13) 1 calc PR B 2
C202 C 0.5999(12) 0.5005(9) 0.1655(9) 0.048(3) Uani 0.415(13) 1 d PDU B 2
H20C H 0.5199 0.4879 0.1751 0.058 Uiso 0.415(13) 1 calc PR B 2
H20D H 0.6229 0.5215 0.1024 0.058 Uiso 0.415(13) 1 calc PR B 2
C203 C 0.6043(14) 0.5782(12) 0.2396(17) 0.103(6) Uani 0.415(13) 1 d PDU B 2
H20E H 0.5758 0.6460 0.2189 0.123 Uiso 0.415(13) 1 calc PR B 2
H20F H 0.5547 0.5700 0.2994 0.123 Uiso 0.415(13) 1 calc PR B 2
C204 C 0.7305(15) 0.5513(13) 0.2423(16) 0.073(5) Uani 0.415(13) 1 d PDU B 2
H20G H 0.7722 0.5905 0.1983 0.087 Uiso 0.415(13) 1 calc PR B 2
H20H H 0.7415 0.5624 0.3031 0.087 Uiso 0.415(13) 1 calc PR B 2

loop_
_atom_site_aniso_label
_atom_site_aniso_U_11
_atom_site_aniso_U_22
_atom_site_aniso_U_33
_atom_site_aniso_U_23
_atom_site_aniso_U_13
_atom_site_aniso_U_12
Fe1 0.0296(3) 0.0187(3) 0.0320(3) -0.0017(2) -0.0166(2) -0.0030(2)
N1 0.051(2) 0.0256(17) 0.0391(19) 0.0031(15) -0.0215(17) -0.0124(16)
N2 0.0369(19) 0.0260(17) 0.042(2) -0.0029(14) -0.0214(16) -0.0056(14)
C46 0.031(2) 0.0215(18) 0.046(2) -0.0015(16) -0.0204(18) -0.0058(16)
O1 0.0418(18) 0.0263(15) 0.060(2) -0.0132(14) -0.0171(15) -0.0006(13)
B1 0.041(2) 0.025(2) 0.026(2) -0.0044(17) -0.017(2) 0.0031(18)
C1 0.027(3) 0.025(3) 0.018(3) -0.003(3) -0.005(3) -0.005(2)
C2 0.031(3) 0.027(3) 0.029(4) 0.001(2) -0.010(3) -0.007(2)
C3 0.044(4) 0.020(3) 0.031(3) 0.004(2) -0.007(3) -0.004(2)
C4 0.034(4) 0.023(3) 0.024(3) 0.004(3) -0.006(3) 0.005(3)
C5 0.035(4) 0.032(4) 0.043(4) 0.005(3) -0.023(3) -0.001(3)
C6 0.040(4) 0.021(3) 0.043(4) -0.002(3) -0.020(3) -0.005(2)
C1A 0.038(6) 0.023(5) 0.029(9) -0.008(6) -0.018(9) -0.003(6)
C2A 0.030(7) 0.036(7) 0.030(9) 0.009(7) 0.005(7) 0.007(5)
C3A 0.045(9) 0.033(8) 0.049(9) 0.006(7) 0.000(9) 0.016(6)
C4A 0.048(9) 0.041(9) 0.045(9) 0.006(9) -0.024(9) 0.015(8)
C5A 0.043(8) 0.038(8) 0.048(10) -0.020(7) -0.019(8) 0.007(6)
C6A 0.038(7) 0.031(7) 0.057(11) -0.008(7) -0.030(8) 0.000(5)
C7 0.031(2) 0.0304(19) 0.031(2) -0.0069(16) -0.0167(17) 0.0049(16)
P1 0.0271(5) 0.0293(5) 0.0307(5) -0.0031(4) -0.0135(4) -0.0033(4)
C10 0.026(2) 0.0323(19) 0.038(2) -0.0002(16) -0.0111(17) -0.0100(16)
C11 0.032(2) 0.035(2) 0.036(2) -0.0011(17) -0.0123(18) -0.0107(17)
C12 0.036(2) 0.047(2) 0.042(2) -0.0035(19) -0.0138(19) -0.0169(19)
C13 0.042(3) 0.039(2) 0.061(3) -0.011(2) -0.015(2) -0.017(2)
C14 0.044(3) 0.030(2) 0.084(4) 0.000(2) -0.030(3) -0.0107(19)
C15 0.038(2) 0.036(2) 0.053(3) 0.0052(19) -0.025(2) -0.0151(18)
C16 0.034(2) 0.053(3) 0.036(2) -0.0020(18) -0.0116(18) -0.0153(19)
C17 0.045(3) 0.058(3) 0.041(2) 0.000(2) -0.012(2) -0.022(2)
C18 0.063(3) 0.089(4) 0.044(3) 0.008(3) -0.017(2) -0.040(3)
C19 0.049(3) 0.124(5) 0.048(3) -0.004(3) -0.005(3) -0.044(3)
C20 0.035(3) 0.129(5) 0.050(3) -0.007(3) -0.010(2) -0.016(3)
C21 0.031(2) 0.088(4) 0.039(3) -0.004(2) -0.011(2) -0.007(2)
C8 0.043(2) 0.0201(17) 0.029(2) -0.0035(15) -0.0161(17) -0.0004(15)
P2 0.0323(5) 0.0189(4) 0.0308(5) -0.0030(4) -0.0151(4) -0.0024(4)
C22 0.034(2) 0.0305(19) 0.028(2) 0.0021(16) -0.0134(17) -0.0090(16)
C23 0.042(2) 0.032(2) 0.046(2) -0.0025(18) -0.016(2) -0.0113(18)
C24 0.035(2) 0.050(3) 0.058(3) 0.001(2) -0.015(2) -0.010(2)
C25 0.046(3) 0.053(3) 0.054(3) 0.007(2) -0.022(2) -0.022(2)
C26 0.059(3) 0.045(2) 0.054(3) 0.010(2) -0.026(2) -0.030(2)
C27 0.051(3) 0.032(2) 0.042(2) 0.0068(18) -0.019(2) -0.0133(19)
C28 0.036(2) 0.0218(18) 0.035(2) -0.0074(15) -0.0168(18) 0.0038(15)
C29 0.027(2) 0.030(2) 0.042(2) -0.0120(17) -0.0124(18) 0.0035(16)
C30 0.044(3) 0.037(2) 0.056(3) -0.023(2) -0.024(2) 0.0092(19)
C31 0.060(3) 0.050(3) 0.039(2) -0.015(2) -0.025(2) 0.012(2)
C32 0.072(3) 0.045(3) 0.033(2) -0.002(2) -0.020(2) 0.004(2)
C33 0.064(3) 0.028(2) 0.032(2) -0.0017(17) -0.018(2) -0.0027(19)
C9 0.044(2) 0.029(2) 0.030(2) -0.0074(16) -0.0160(18) 0.0072(17)
P3 0.0383(6) 0.0236(5) 0.0270(5) -0.0037(4) -0.0154(4) 0.0011(4)
C34 0.045(2) 0.032(2) 0.030(2) -0.0051(16) -0.0145(18) 0.0030(18)
C35 0.044(3) 0.057(3) 0.033(2) -0.012(2) -0.009(2) 0.003(2)
C36 0.044(3) 0.072(3) 0.038(2) -0.010(2) -0.005(2) 0.006(2)
C37 0.058(3) 0.078(4) 0.032(2) -0.004(2) -0.005(2) 0.004(3)
C38 0.065(3) 0.088(4) 0.034(2) 0.003(3) -0.023(2) -0.010(3)
C39 0.050(3) 0.059(3) 0.035(2) 0.004(2) -0.016(2) -0.009(2)
C40 0.060(3) 0.0218(18) 0.029(2) -0.0019(15) -0.020(2) -0.0086(18)
C41 0.072(3) 0.032(2) 0.061(3) -0.015(2) -0.029(3) 0.000(2)
C42 0.112(4) 0.029(2) 0.064(3) -0.010(2) -0.042(3) -0.020(3)
C43 0.099(4) 0.044(3) 0.053(3) 0.003(2) -0.033(3) -0.039(3)
C44 0.077(3) 0.045(3) 0.041(3) 0.004(2) -0.028(2) -0.031(2)
C45 0.058(3) 0.029(2) 0.036(2) -0.0001(17) -0.024(2) -0.0119(19)
P4 0.0519(7) 0.0381(6) 0.0358(6) 0.0120(5) -0.0204(5) -0.0254(5)
F1 0.0543(15) 0.0319(12) 0.0320(12) 0.0019(10) -0.0054(11) -0.0173(11)
F2 0.0657(18) 0.0633(17) 0.0512(16) 0.0133(13) -0.0315(14) -0.0360(14)
F3 0.100(2) 0.103(2) 0.0578(18) 0.0498(17) -0.0473(17) -0.077(2)
F4 0.094(2) 0.130(3) 0.0639(19) 0.0504(19) -0.0520(18) -0.084(2)
F5 0.134(3) 0.0301(14) 0.074(2) 0.0016(13) -0.042(2) -0.0177(16)
F6 0.067(2) 0.0694(19) 0.0412(16) 0.0015(13) 0.0115(14) -0.0033(15)
O100 0.037(5) 0.042(6) 0.063(7) 0.007(5) -0.022(5) 0.002(4)
C101 0.070(7) 0.064(6) 0.096(10) 0.032(7) -0.026(8) -0.035(5)
C102 0.030(5) 0.092(7) 0.145(12) -0.019(8) 0.001(7) -0.013(5)
C103 0.064(6) 0.030(4) 0.053(5) -0.006(4) -0.022(5) 0.004(4)
C104 0.045(5) 0.031(4) 0.068(7) -0.002(5) -0.002(5) -0.011(4)
O200 0.052(8) 0.041(7) 0.067(10) -0.016(7) -0.028(8) -0.010(6)
C201 0.049(9) 0.062(7) 0.072(10) -0.025(7) -0.032(8) -0.008(6)
C202 0.021(6) 0.055(7) 0.061(8) 0.019(6) -0.001(5) -0.010(5)
C203 0.054(7) 0.062(8) 0.184(14) -0.040(10) 0.000(11) -0.011(6)
C204 0.060(8) 0.034(7) 0.125(14) -0.019(10) -0.022(9) -0.006(6)

loop_
_atom_type_symbol
_atom_type_description
_atom_type_scat_dispersion_real
_atom_type_scat_dispersion_imag
_atom_type_scat_source
C C 0.0033 0.0016 'International Tables Vol C Tables 4.2.6.8 and 6.1.1.4'
H H 0.0000 0.0000 'International Tables Vol C Tables 4.2.6.8 and 6.1.1.4'
B B 0.0013 0.0007 'International Tables Vol C Tables 4.2.6.8 and 6.1.1.4'
N N 0.0061 0.0033 'International Tables Vol C Tables 4.2.6.8 and 6.1.1.4'
O O 0.0106 0.0060 'International Tables Vol C Tables 4.2.6.8 and 6.1.1.4'
P P 0.1023 0.0942 'International Tables Vol C Tables 4.2.6.8 and 6.1.1.4'
Fe Fe 0.3463 0.8444 'International Tables Vol C Tables 4.2.6.8 and 6.1.1.4'
F F 0.0171 0.0103 'International Tables Vol C Tables 4.2.6.8 and 6.1.1.4'

loop_
_geom_angle_atom_site_label_1
_geom_angle_atom_site_label_2
_geom_angle_atom_site_label_3
_geom_angle
C46 Fe1 N1 92.07(16)
C46 Fe1 N2 89.77(15)
N1 Fe1 N2 42.22(14)
C46 Fe1 P1 94.73(12)
N1 Fe1 P1 110.35(11)
N2 Fe1 P1 152.44(11)
C46 Fe1 P2 88.10(13)
N1 Fe1 P2 157.85(11)
N2 Fe1 P2 115.65(11)
P1 Fe1 P2 91.69(4)
C46 Fe1 P3 175.85(14)
N1 Fe1 P3 90.16(11)
N2 Fe1 P3 89.53(10)
P1 Fe1 P3 87.77(4)
P2 Fe1 P3 88.51(4)
N2 N1 Fe1 69.67(19)
N2 N1 H1N 118(3)
Fe1 N1 H1N 125(3)
N2 N1 H2N 116(3)
Fe1 N1 H2N 124(3)
H1N N1 H2N 102(4)
N1 N2 Fe1 68.11(18)
N1 N2 H3N 109(3)
Fe1 N2 H3N 129(3)
N1 N2 H4N 115(3)
Fe1 N2 H4N 122(3)
H3N N2 H4N 106(4)
O1 C46 Fe1 176.2(3)
C1 B1 C9 105.9(5)
C1 B1 C8 105.7(4)
C9 B1 C8 108.1(3)
C1 B1 C1A 16.5(6)
C9 B1 C1A 104.2(11)
C8 B1 C1A 120.9(8)
C1 B1 C7 115.2(4)
C9 B1 C7 109.8(3)
C8 B1 C7 111.7(3)
C1A B1 C7 101.4(8)
C6 C1 C2 115.0(5)
C6 C1 B1 122.4(5)
C2 C1 B1 122.2(5)
C3 C2 C1 123.1(6)
C3 C2 H2 118.4
C1 C2 H2 118.4
C4 C3 C2 119.8(6)
C4 C3 H3 120.1
C2 C3 H3 120.1
C3 C4 C5 119.4(5)
C3 C4 H4 120.3
C5 C4 H4 120.3
C4 C5 C6 119.5(6)
C4 C5 H5 120.2
C6 C5 H5 120.2
C1 C6 C5 123.0(6)
C1 C6 H6 118.5
C5 C6 H6 118.5
C6A C1A C2A 115.7(11)
C6A C1A B1 130.0(11)
C2A C1A B1 113.7(10)
C3A C2A C1A 122.1(13)
C3A C2A H2A 118.9
C1A C2A H2A 118.9
C4A C3A C2A 119.5(13)
C4A C3A H3A 120.3
C2A C3A H3A 120.3
C5A C4A C3A 120.8(14)
C5A C4A H4A 119.6
C3A C4A H4A 119.6
C4A C5A C6A 118.7(14)
C4A C5A H5A 120.7
C6A C5A H5A 120.7
C1A C6A C5A 123.2(13)
C1A C6A H6A 118.4
C5A C6A H6A 118.4
B1 C7 P1 115.0(2)
B1 C7 H7A 108.5
P1 C7 H7A 108.5
B1 C7 H7B 108.5
P1 C7 H7B 108.5
H7A C7 H7B 107.5
C7 P1 C16 107.0(2)
C7 P1 C10 107.60(17)
C16 P1 C10 97.29(19)
C7 P1 Fe1 112.73(14)
C16 P1 Fe1 113.19(13)
C10 P1 Fe1 117.57(12)
C15 C10 C11 118.9(4)
C15 C10 P1 120.3(3)
C11 C10 P1 120.7(3)
C10 C11 C12 120.3(4)
C10 C11 H11 119.9
C12 C11 H11 119.9
C13 C12 C11 120.3(4)
C13 C12 H12 119.8
C11 C12 H12 119.8
C14 C13 C12 119.6(4)
C14 C13 H13 120.2
C12 C13 H13 120.2
C13 C14 C15 120.5(4)
C13 C14 H14 119.7
C15 C14 H14 119.7
C10 C15 C14 120.4(4)
C10 C15 H15 119.8
C14 C15 H15 119.8
C21 C16 C17 119.0(4)
C21 C16 P1 123.6(4)
C17 C16 P1 117.4(3)
C18 C17 C16 120.6(5)
C18 C17 H17 119.7
C16 C17 H17 119.7
C17 C18 C19 120.0(5)
C17 C18 H18 120.0
C19 C18 H18 120.0
C20 C19 C18 119.6(5)
C20 C19 H19 120.2
C18 C19 H19 120.2
C21 C20 C19 120.3(5)
C21 C20 H20 119.8
C19 C20 H20 119.8
C20 C21 C16 120.4(5)
C20 C21 H21 119.8
C16 C21 H21 119.8
B1 C8 P2 113.8(3)
B1 C8 H8A 108.8
P2 C8 H8A 108.8
B1 C8 H8B 108.8
P2 C8 H8B 108.8
H8A C8 H8B 107.7
C8 P2 C22 108.18(18)
C8 P2 C28 101.85(16)
C22 P2 C28 97.58(18)
C8 P2 Fe1 113.90(14)
C22 P2 Fe1 113.58(12)
C28 P2 Fe1 119.88(13)
C23 C22 C27 117.6(4)
C23 C22 P2 119.7(3)
C27 C22 P2 122.7(3)
C24 C23 C22 120.4(4)
C24 C23 H23 119.8
C22 C23 H23 119.8
C23 C24 C25 121.1(4)
C23 C24 H24 119.4
C25 C24 H24 119.4
C26 C25 C24 119.6(4)
C26 C25 H25 120.2
C24 C25 H25 120.2
C25 C26 C27 120.1(4)
C25 C26 H26 120.0
C27 C26 H26 120.0
C26 C27 C22 121.2(4)
C26 C27 H27 119.4
C22 C27 H27 119.4
C29 C28 C33 118.0(4)
C29 C28 P2 124.1(3)
C33 C28 P2 117.7(3)
C28 C29 C30 120.3(4)
C28 C29 H29 119.9
C30 C29 H29 119.9
C31 C30 C29 120.9(4)
C31 C30 H30 119.6
C29 C30 H30 119.6
C30 C31 C32 119.8(4)
C30 C31 H31 120.1
C32 C31 H31 120.1
C31 C32 C33 120.1(5)
C31 C32 H32 120.0
C33 C32 H32 120.0
C32 C33 C28 120.9(4)
C32 C33 H33 119.6
C28 C33 H33 119.6
B1 C9 P3 114.0(3)
B1 C9 H9A 108.7
P3 C9 H9A 108.7
B1 C9 H9B 108.7
P3 C9 H9B 108.7
H9A C9 H9B 107.6
C9 P3 C34 106.88(19)
C9 P3 C40 105.33(19)
C34 P3 C40 98.52(19)
C9 P3 Fe1 113.31(12)
C34 P3 Fe1 116.57(13)
C40 P3 Fe1 114.69(14)
C35 C34 C39 116.9(4)
C35 C34 P3 122.1(3)
C39 C34 P3 120.9(4)
C34 C35 C36 121.3(4)
C34 C35 H35 119.4
C36 C35 H35 119.4
C37 C36 C35 120.6(5)
C37 C36 H36 119.7
C35 C36 H36 119.7
C38 C37 C36 119.2(5)
C38 C37 H37 120.4
C36 C37 H37 120.4
C37 C38 C39 120.6(5)
C37 C38 H38 119.7
C39 C38 H38 119.7
C34 C39 C38 121.1(5)
C34 C39 H39 119.4
C38 C39 H39 119.4
C45 C40 C41 118.2(4)
C45 C40 P3 123.6(3)
C41 C40 P3 118.2(4)
C42 C41 C40 119.5(5)
C42 C41 H41 120.3
C40 C41 H41 120.3
C43 C42 C41 121.4(5)
C43 C42 H42 119.3
C41 C42 H42 119.3
C42 C43 C44 119.9(5)
C42 C43 H43 120.0
C44 C43 H43 120.0
C43 C44 C45 119.4(5)
C43 C44 H44 120.3
C45 C44 H44 120.3
C40 C45 C44 121.6(4)
C40 C45 H45 119.2
C44 C45 H45 119.2
F5 P4 F4 90.1(2)
F5 P4 F2 90.68(17)
F4 P4 F2 179.00(17)
F5 P4 F6 179.29(19)
F4 P4 F6 90.1(2)
F2 P4 F6 89.16(17)
F5 P4 F3 89.21(19)
F4 P4 F3 91.71(15)
F2 P4 F3 88.96(14)
F6 P4 F3 91.48(18)
F5 P4 F1 89.75(15)
F4 P4 F1 89.90(14)
F2 P4 F1 89.44(14)
F6 P4 F1 89.56(14)
F3 P4 F1 178.08(17)
C104 O100 C101 107.0(8)
C102 C101 O100 114.8(9)
C102 C101 H10A 108.6
O100 C101 H10A 108.6
C102 C101 H10B 108.6
O100 C101 H10B 108.6
H10A C101 H10B 107.5
C101 C102 C103 103.1(8)
C101 C102 H10C 111.2
C103 C102 H10C 111.2
C101 C102 H10D 111.2
C103 C102 H10D 111.2
H10C C102 H10D 109.1
C104 C103 C102 103.6(7)
C104 C103 H10E 111.0
C102 C103 H10E 111.0
C104 C103 H10F 111.0
C102 C103 H10F 111.0
H10E C103 H10F 109.0
O100 C104 C103 109.4(8)
O100 C104 H10G 109.8
C103 C104 H10G 109.8
O100 C104 H10H 109.8
C103 C104 H10H 109.8
H10G C104 H10H 108.3
C204 O200 C201 106.3(11)
C202 C201 O200 113.3(12)
C202 C201 H20A 108.9
O200 C201 H20A 108.9
C202 C201 H20B 108.9
O200 C201 H20B 108.9
H20A C201 H20B 107.7
C201 C202 C203 96.7(9)
C201 C202 H20C 112.4
C203 C202 H20C 112.4
C201 C202 H20D 112.4
C203 C202 H20D 112.4
H20C C202 H20D 110.0
C204 C203 C202 102.1(10)
C204 C203 H20E 111.3
C202 C203 H20E 111.3
C204 C203 H20F 111.3
C202 C203 H20F 111.3
H20E C203 H20F 109.2
O200 C204 C203 107.5(11)
O200 C204 H20G 110.2
C203 C204 H20G 110.2
O200 C204 H20H 110.2
C203 C204 H20H 110.2
H20G C204 H20H 108.5

loop_
_geom_bond_atom_site_label_1
_geom_bond_atom_site_label_2
_geom_bond_distance
Fe1 C46 1.772(4)
Fe1 N1 1.984(3)
Fe1 N2 2.005(3)
Fe1 P1 2.2448(11)
Fe1 P2 2.2510(12)
Fe1 P3 2.3447(11)
N1 N2 1.437(5)
N1 H1N 0.906(18)
N1 H2N 0.903(18)
N2 H3N 0.897(18)
N2 H4N 0.911(18)
C46 O1 1.161(4)
B1 C1 1.649(7)
B1 C9 1.657(6)
B1 C8 1.658(6)
B1 C1A 1.660(12)
B1 C7 1.671(6)
C1 C6 1.392(8)
C1 C2 1.401(8)
C2 C3 1.390(7)
C2 H2 0.9500
C3 C4 1.379(8)
C3 H3 0.9500
C4 C5 1.383(8)
C4 H4 0.9500
C5 C6 1.402(7)
C5 H5 0.9500
C6 H6 0.9500
C1A C6A 1.387(13)
C1A C2A 1.400(13)
C2A C3A 1.399(13)
C2A H2A 0.9500
C3A C4A 1.374(14)
C3A H3A 0.9500
C4A C5A 1.371(14)
C4A H4A 0.9500
C5A C6A 1.402(12)
C5A H5A 0.9500
C6A H6A 0.9500
C7 P1 1.812(4)
C7 H7A 0.9900
C7 H7B 0.9900
P1 C16 1.837(4)
P1 C10 1.847(4)
C10 C15 1.390(5)
C10 C11 1.393(5)
C11 C12 1.400(5)
C11 H11 0.9500
C12 C13 1.383(6)
C12 H12 0.9500
C13 C14 1.379(6)
C13 H13 0.9500
C14 C15 1.398(6)
C14 H14 0.9500
C15 H15 0.9500
C16 C21 1.386(6)
C16 C17 1.389(6)
C17 C18 1.384(7)
C17 H17 0.9500
C18 C19 1.385(8)
C18 H18 0.9500
C19 C20 1.383(8)
C19 H19 0.9500
C20 C21 1.382(7)
C20 H20 0.9500
C21 H21 0.9500
C8 P2 1.817(4)
C8 H8A 0.9900
C8 H8B 0.9900
P2 C22 1.828(4)
P2 C28 1.857(4)
C22 C23 1.396(5)
C22 C27 1.400(5)
C23 C24 1.377(6)
C23 H23 0.9500
C24 C25 1.378(6)
C24 H24 0.9500
C25 C26 1.367(6)
C25 H25 0.9500
C26 C27 1.389(6)
C26 H26 0.9500
C27 H27 0.9500
C28 C29 1.388(5)
C28 C33 1.403(6)
C29 C30 1.400(6)
C29 H29 0.9500
C30 C31 1.362(7)
C30 H30 0.9500
C31 C32 1.381(7)
C31 H31 0.9500
C32 C33 1.386(6)
C32 H32 0.9500
C33 H33 0.9500
C9 P3 1.807(4)
C9 H9A 0.9900
C9 H9B 0.9900
P3 C34 1.837(4)
P3 C40 1.849(4)
C34 C35 1.378(6)
C34 C39 1.390(6)
C35 C36 1.385(6)
C35 H35 0.9500
C36 C37 1.368(7)
C36 H36 0.9500
C37 C38 1.349(7)
C37 H37 0.9500
C38 C39 1.392(7)
C38 H38 0.9500
C39 H39 0.9500
C40 C45 1.373(6)
C40 C41 1.413(5)
C41 C42 1.382(7)
C41 H41 0.9500
C42 C43 1.368(8)
C42 H42 0.9500
C43 C44 1.373(7)
C43 H43 0.9500
C44 C45 1.398(6)
C44 H44 0.9500
C45 H45 0.9500
P4 F5 1.573(3)
P4 F4 1.575(3)
P4 F2 1.588(3)
P4 F6 1.591(3)
P4 F3 1.596(3)
P4 F1 1.608(2)
O100 C104 1.420(11)
O100 C101 1.433(11)
C101 C102 1.320(11)
C101 H10A 0.9900
C101 H10B 0.9900
C102 C103 1.628(12)
C102 H10C 0.9900
C102 H10D 0.9900
C103 C104 1.438(10)
C103 H10E 0.9900
C103 H10F 0.9900
C104 H10G 0.9900
C104 H10H 0.9900
O200 C204 1.427(13)
O200 C201 1.431(12)
C201 C202 1.362(12)
C201 H20A 0.9900
C201 H20B 0.9900
C202 C203 1.664(15)
C202 H20C 0.9900
C202 H20D 0.9900
C203 C204 1.428(13)
C203 H20E 0.9900
C203 H20F 0.9900
C204 H20G 0.9900
C204 H20H 0.9900
